data_4101535
loop_
_publ_author_name
'Lukin, Oleg'
'Gramlich, Volker'
'Kandre, Ramchandra'
'Zhun, Igor'
'Felder, Thorsten'
'Schalley, Christoph A'
'Dolgonos, Grigoriy'

_publ_section_title
;
 Designer dendrimers: branched oligosulfonimides with controllable
 molecular architectures.
;
_journal_issue 27
_journal_name_full 'Journal of the American Chemical Society'
_journal_page_first 8964
_journal_page_last 8974
_journal_paper_doi 10.1021/ja061606b
_journal_volume 128
_journal_year 2006
_chemical_formula_sum 'C36 H36 N2 O10 S4'
_chemical_formula_weight 784.91
_chemical_name_systematic
; 
 ? 
;
_space_group_IT_number 61
_symmetry_cell_setting orthorhombic
_symmetry_space_group_name_Hall '-P 2ac 2ab'
_symmetry_space_group_name_H-M 'P b c a'
_atom_sites_solution_hydrogens geom
_atom_sites_solution_primary direct
_atom_sites_solution_secondary difmap
_audit_creation_method SHELXL-97
_cell_angle_alpha 90.00
_cell_angle_beta 90.00
_cell_angle_gamma 90.00
_cell_formula_units_Z 8
_cell_length_a 19.8805(10)
_cell_length_b 11.7498(6)
_cell_length_c 31.4557(15)
_cell_measurement_temperature 293(2)
_cell_volume 7347.8(6)
_computing_structure_refinement 'SHELXL-97 (Sheldrick, 1997)'
_computing_structure_solution 'SHELXS-97 (Sheldrick, 1990)'
_diffrn_ambient_temperature 293(2)
_diffrn_measured_fraction_theta_full 0.995
_diffrn_measured_fraction_theta_max 0.995
_diffrn_radiation_monochromator graphite
_diffrn_radiation_source 'fine-focus sealed tube'
_diffrn_radiation_type MoK\a
_diffrn_radiation_wavelength 0.71073
_diffrn_reflns_av_R_equivalents 0.0653
_diffrn_reflns_av_sigmaI/netI 0.0895
_diffrn_reflns_limit_h_max 25
_diffrn_reflns_limit_h_min -19
_diffrn_reflns_limit_k_max 15
_diffrn_reflns_limit_k_min -14
_diffrn_reflns_limit_l_max 40
_diffrn_reflns_limit_l_min -37
_diffrn_reflns_number 49546
_diffrn_reflns_theta_full 27.58
_diffrn_reflns_theta_max 27.58
_diffrn_reflns_theta_min 4.02
_exptl_absorpt_coefficient_mu 0.319
_exptl_absorpt_correction_T_max .92
_exptl_absorpt_correction_T_min .90
_exptl_absorpt_correction_type numerical
_exptl_absorpt_process_details SHELXPREP
_exptl_crystal_density_diffrn 1.419
_exptl_crystal_density_method 'not measured'
_exptl_crystal_F_000 3280
_exptl_crystal_size_max 0.3
_exptl_crystal_size_mid 0.3
_exptl_crystal_size_min 0.2
_refine_diff_density_max 0.397
_refine_diff_density_min -0.225
_refine_diff_density_rms 0.049
_refine_ls_extinction_method none
_refine_ls_goodness_of_fit_ref 1.090
_refine_ls_hydrogen_treatment mixed
_refine_ls_matrix_type full
_refine_ls_number_parameters 469
_refine_ls_number_reflns 8460
_refine_ls_number_restraints 170
_refine_ls_restrained_S_all 1.126
_refine_ls_R_factor_all 0.1384
_refine_ls_R_factor_gt 0.0572
_refine_ls_shift/su_max 0.001
_refine_ls_shift/su_mean 0.000
_refine_ls_structure_factor_coef Fsqd
_refine_ls_weighting_details 'calc w=1/[\s^2^(Fo^2^)+(0.0400P)^2^+0.0000P] where P=(Fo^2^+2Fc^2^)/3'
_refine_ls_weighting_scheme calc
_refine_ls_wR_factor_gt 0.1135
_refine_ls_wR_factor_ref 0.1217
_reflns_number_gt 3383
_reflns_number_total 8460
_reflns_threshold_expression >2sigma(I)
_cod_data_source_file ja061606bsi20060313_111620.cif
_cod_data_source_block simabs
_cod_original_sg_symbol_H-M Pbca
_cod_database_code 4101535

loop_
_symmetry_equiv_pos_as_xyz
'x, y, z'
'-x+1/2, -y, z+1/2'
'-x, y+1/2, -z+1/2'
'x+1/2, -y+1/2, -z'
'-x, -y, -z'
'x-1/2, y, -z-1/2'
'x, -y-1/2, z-1/2'
'-x-1/2, y-1/2, z'

loop_
_atom_site_label
_atom_site_type_symbol
_atom_site_fract_x
_atom_site_fract_y
_atom_site_fract_z
_atom_site_U_iso_or_equiv
_atom_site_adp_type
_atom_site_occupancy
_atom_site_symmetry_multiplicity
_atom_site_calc_flag
_atom_site_refinement_flags
C1 C 0.61648(14) 0.4006(2) 0.04660(9) 0.0535(6) Uani 1 1 d U
C2 C 0.62678(13) 0.3663(2) 0.08829(9) 0.0559(7) Uani 1 1 d U
H2A H 0.6465 0.2964 0.0944 0.067 Uiso 1 1 calc R
C3 C 0.60706(14) 0.4388(2) 0.12050(9) 0.0538(6) Uani 1 1 d U
C4 C 0.57685(15) 0.5422(2) 0.11188(9) 0.0640(8) Uani 1 1 d U
H4A H 0.5639 0.5903 0.1339 0.077 Uiso 1 1 calc R
C5 C 0.56633(17) 0.5727(3) 0.07007(10) 0.0721(8) Uani 1 1 d U
H5A H 0.5458 0.6419 0.0639 0.087 Uiso 1 1 calc R
C6 C 0.58574(15) 0.5024(3) 0.03746(9) 0.0648(8) Uani 1 1 d U
H6A H 0.5781 0.5236 0.0094 0.078 Uiso 1 1 calc R
S7 S 0.63933(4) 0.30725(7) 0.00498(3) 0.0676(2) Uani 1 1 d U
O8 O 0.63806(11) 0.19432(18) 0.02137(7) 0.0882(6) Uani 1 1 d U
O9 O 0.60147(10) 0.33802(19) -0.03154(7) 0.0855(6) Uani 1 1 d U
N10 N 0.71994(11) 0.33318(19) -0.00613(7) 0.0605(5) Uani 1 1 d U
C11 C 0.77352(15) 0.2659(2) 0.01622(9) 0.0679(6) Uani 1 1 d U
H11A H 0.7605 0.1863 0.0164 0.081 Uiso 1 1 calc R
H11B H 0.8150 0.2720 0.0002 0.081 Uiso 1 1 calc R
C12 C 0.78650(13) 0.3031(2) 0.06098(10) 0.0567(7) Uani 1 1 d U
C13 C 0.78806(15) 0.2245(3) 0.09332(10) 0.0689(8) Uani 1 1 d U
H13A H 0.7801 0.1482 0.0873 0.083 Uiso 1 1 calc R
C14 C 0.80129(16) 0.2569(3) 0.13451(10) 0.0725(8) Uani 1 1 d U
H14A H 0.8026 0.2018 0.1557 0.087 Uiso 1 1 calc R
C15 C 0.81260(15) 0.3681(3) 0.14499(11) 0.0679(8) Uani 1 1 d U
C16 C 0.81197(16) 0.4491(3) 0.11300(10) 0.0707(8) Uani 1 1 d U
H16A H 0.8197 0.5253 0.1193 0.085 Uiso 1 1 calc R
C17 C 0.79973(15) 0.4156(3) 0.07140(10) 0.0684(8) Uani 1 1 d U
H17A H 0.8004 0.4700 0.0499 0.082 Uiso 1 1 calc R
O18 O 0.82387(12) 0.3910(2) 0.18730(7) 0.0906(7) Uani 1 1 d U
C19 C 0.82511(19) 0.5050(3) 0.20016(12) 0.1012(12) Uani 1 1 d U
H19A H 0.8624 0.5430 0.1869 0.152 Uiso 1 1 calc R
H19B H 0.8299 0.5088 0.2305 0.152 Uiso 1 1 calc R
H19C H 0.7839 0.5415 0.1919 0.152 Uiso 1 1 calc R
S20 S 0.74253(4) 0.43256(7) -0.04160(3) 0.0652(2) Uani 1 1 d U
O21 O 0.69712(12) 0.52533(16) -0.03710(7) 0.0814(6) Uani 1 1 d U
O22 O 0.81223(11) 0.44933(18) -0.03455(6) 0.0823(6) Uani 1 1 d U
C23 C 0.73322(16) 0.3736(3) -0.09276(10) 0.0684(6) Uani 1 1 d U
C24 C 0.77702(17) 0.2923(3) -0.10652(10) 0.0779(7) Uani 1 1 d U
H24A H 0.8103 0.2652 -0.0884 0.094 Uiso 1 1 calc R
C25 C 0.7722(2) 0.2504(3) -0.14714(11) 0.0960(11) Uani 1 1 d U
H25A H 0.8023 0.1947 -0.1561 0.115 Uiso 1 1 calc R
C26 C 0.7243(2) 0.2885(3) -0.17453(11) 0.0909(9) Uani 1 1 d U
C27 C 0.6801(2) 0.3696(3) -0.16052(11) 0.0963(9) Uani 1 1 d U
H27A H 0.6472 0.3973 -0.1788 0.116 Uiso 1 1 calc R
C28 C 0.68386(17) 0.4105(3) -0.11951(10) 0.0787(7) Uani 1 1 d U
H28A H 0.6526 0.4636 -0.1100 0.094 Uiso 1 1 calc R
C29 C 0.7206(2) 0.2439(3) -0.21983(11) 0.1226(13) Uani 1 1 d U
H29A H 0.7547 0.2798 -0.2367 0.184 Uiso 1 1 calc R
H29B H 0.6771 0.2607 -0.2316 0.184 Uiso 1 1 calc R
H29C H 0.7275 0.1631 -0.2198 0.184 Uiso 1 1 calc R
S30 S 0.61933(4) 0.39632(7) 0.17390(2) 0.0634(2) Uani 1 1 d U
O31 O 0.65233(11) 0.48562(19) 0.19618(7) 0.0830(6) Uani 1 1 d U
O32 O 0.64580(10) 0.28369(18) 0.17354(7) 0.0813(6) Uani 1 1 d U
N33 N 0.54185(11) 0.3846(2) 0.19334(7) 0.0639(5) Uani 1 1 d U
C34 C 0.50719(17) 0.2740(3) 0.18636(10) 0.0792(7) Uani 1 1 d U
H34A H 0.4671 0.2708 0.2039 0.095 Uiso 1 1 calc R
H34B H 0.5367 0.2124 0.1950 0.095 Uiso 1 1 calc R
C35 C 0.48784(15) 0.2580(3) 0.14038(10) 0.0674(7) Uani 1 1 d U
C36 C 0.50796(16) 0.1641(3) 0.11776(11) 0.0747(8) Uani 1 1 d U
H36A H 0.5320 0.1072 0.1316 0.090 Uiso 1 1 calc R
C37 C 0.49359(16) 0.1514(3) 0.07519(11) 0.0750(8) Uani 1 1 d U
H37A H 0.5077 0.0867 0.0607 0.090 Uiso 1 1 calc R
C38 C 0.45835(15) 0.2348(3) 0.05429(11) 0.0644(7) Uani 1 1 d U
C39 C 0.43680(15) 0.3297(3) 0.07678(11) 0.0705(8) Uani 1 1 d U
H39A H 0.4126 0.3866 0.0630 0.085 Uiso 1 1 calc R
C40 C 0.45099(15) 0.3393(3) 0.11880(10) 0.0715(8) Uani 1 1 d U
H40A H 0.4354 0.4027 0.1336 0.086 Uiso 1 1 calc R
O41 O 0.44179(10) 0.23335(18) 0.01199(7) 0.0792(6) Uani 1 1 d U
C42 C 0.45861(17) 0.1350(3) -0.01179(11) 0.0865(10) Uani 1 1 d U
H42A H 0.5064 0.1239 -0.0111 0.130 Uiso 1 1 calc R
H42B H 0.4442 0.1446 -0.0407 0.130 Uiso 1 1 calc R
H42C H 0.4366 0.0699 0.0003 0.130 Uiso 1 1 calc R
S43 S 0.50462(5) 0.48517(8) 0.22331(3) 0.0801(3) Uani 1 1 d U
O44 O 0.43449(12) 0.4591(2) 0.22069(7) 0.1138(8) Uani 1 1 d U
O45 O 0.52881(14) 0.59317(19) 0.20976(7) 0.1096(8) Uani 1 1 d U
C46 C 0.53232(16) 0.4580(3) 0.27530(9) 0.0654(7) Uani 1 1 d U
C47 C 0.49842(17) 0.3799(3) 0.29964(10) 0.0791(9) Uani 1 1 d U
H47A H 0.4601 0.3440 0.2892 0.095 Uiso 1 1 calc R
C48 C 0.5221(2) 0.3556(3) 0.33960(10) 0.0867(10) Uani 1 1 d U
H48A H 0.4992 0.3028 0.3563 0.104 Uiso 1 1 calc R
C49 C 0.5783(2) 0.4069(3) 0.35556(10) 0.0801(9) Uani 1 1 d U
C50 C 0.6114(2) 0.4846(3) 0.33087(11) 0.0883(9) Uani 1 1 d U
H50A H 0.6495 0.5206 0.3415 0.106 Uiso 1 1 calc R
C51 C 0.58930(18) 0.5106(3) 0.29040(10) 0.0793(8) Uani 1 1 d U
H51A H 0.6125 0.5627 0.2737 0.095 Uiso 1 1 calc R
C52 C 0.6041(2) 0.3791(3) 0.39976(10) 0.1098(12) Uani 1 1 d U
H52A H 0.6521 0.3884 0.4005 0.165 Uiso 1 1 calc R
H52B H 0.5929 0.3019 0.4067 0.165 Uiso 1 1 calc R
H52C H 0.5838 0.4295 0.4200 0.165 Uiso 1 1 calc R

loop_
_atom_site_aniso_label
_atom_site_aniso_U_11
_atom_site_aniso_U_22
_atom_site_aniso_U_33
_atom_site_aniso_U_23
_atom_site_aniso_U_13
_atom_site_aniso_U_12
C1 0.0497(16) 0.0569(12) 0.0538(8) -0.0005(10) 0.0091(12) -0.0106(12)
C2 0.0537(19) 0.0569(16) 0.0573(8) -0.0004(10) 0.0039(15) 0.0040(13)
C3 0.0476(17) 0.0602(15) 0.0535(7) 0.0009(8) 0.0088(10) -0.0003(12)
C4 0.081(2) 0.0561(16) 0.0547(12) 0.0005(11) 0.0156(16) 0.0058(14)
C5 0.095(3) 0.0619(17) 0.0594(13) 0.0069(11) 0.0120(18) 0.0106(16)
C6 0.072(2) 0.0724(17) 0.0504(13) 0.0061(11) 0.0067(15) 0.0058(15)
S7 0.0606(5) 0.0773(5) 0.0647(5) -0.0168(5) 0.0079(4) -0.0097(4)
O8 0.0962(16) 0.0649(9) 0.1034(16) -0.0201(9) 0.0311(13) -0.0165(11)
O9 0.0619(11) 0.1256(18) 0.0691(11) -0.0300(11) -0.0073(10) -0.0059(13)
N10 0.0548(8) 0.0716(13) 0.0553(11) -0.0078(9) 0.0055(8) 0.0015(9)
C11 0.0684(12) 0.0670(16) 0.0681(12) -0.0080(9) 0.0083(14) 0.0135(15)
C12 0.0455(17) 0.0587(14) 0.0660(12) -0.0016(10) 0.0020(13) 0.0086(15)
C13 0.068(2) 0.0606(15) 0.0777(13) 0.0062(10) -0.0025(18) 0.0001(16)
C14 0.077(2) 0.0675(13) 0.0734(13) 0.0142(12) -0.0079(19) 0.0063(19)
C15 0.057(2) 0.0750(14) 0.0715(12) 0.0036(10) -0.0095(18) 0.0069(18)
C16 0.078(2) 0.0568(14) 0.0774(13) -0.0025(10) -0.0133(19) 0.0026(17)
C17 0.076(2) 0.0591(13) 0.0700(13) 0.0040(12) -0.0068(18) -0.0001(17)
O18 0.0986(17) 0.0965(15) 0.0766(12) 0.0002(12) -0.0212(14) 0.0007(15)
C19 0.105(3) 0.105(2) 0.093(3) -0.0170(19) -0.030(2) 0.004(3)
S20 0.0635(5) 0.0715(5) 0.0604(5) -0.0062(4) 0.0022(4) -0.0029(4)
O21 0.0949(14) 0.0678(12) 0.0816(15) -0.0106(9) 0.0029(13) 0.0096(10)
O22 0.0639(9) 0.1118(17) 0.0711(14) -0.0035(12) 0.0029(10) -0.0217(10)
C23 0.0709(16) 0.0779(16) 0.0563(9) -0.0034(9) -0.0036(9) 0.0130(11)
C24 0.0794(18) 0.0881(19) 0.0663(13) -0.0115(12) -0.0066(13) 0.0196(13)
C25 0.109(3) 0.108(3) 0.0709(18) -0.0239(18) -0.0012(17) 0.025(2)
C26 0.127(3) 0.091(2) 0.0549(14) -0.0046(14) -0.0057(14) 0.0003(16)
C27 0.125(3) 0.102(2) 0.0620(14) 0.0046(15) -0.0230(16) 0.0184(16)
C28 0.0845(18) 0.0871(18) 0.0646(12) 0.0019(13) -0.0095(11) 0.0188(13)
C29 0.183(4) 0.124(3) 0.0604(17) -0.0139(18) -0.0075(19) -0.009(3)
S30 0.0567(5) 0.0780(6) 0.0555(5) 0.0040(4) 0.0026(4) 0.0067(4)
O31 0.0813(14) 0.1069(13) 0.0609(12) -0.0057(11) -0.0023(11) -0.0177(11)
O32 0.0793(14) 0.0898(10) 0.0748(14) 0.0128(10) 0.0048(12) 0.0307(11)
N33 0.0608(10) 0.0809(11) 0.0500(11) 0.0063(10) 0.0087(10) 0.0050(8)
C34 0.0773(19) 0.0892(14) 0.0711(14) 0.0201(13) 0.0049(16) -0.0113(13)
C35 0.058(2) 0.0693(18) 0.0743(15) 0.0144(11) 0.0002(13) -0.0096(13)
C36 0.077(2) 0.0616(18) 0.0858(15) 0.0174(13) -0.0061(18) -0.0016(15)
C37 0.076(2) 0.0608(19) 0.0883(15) 0.0047(14) -0.0061(18) -0.0023(15)
C38 0.052(2) 0.0656(18) 0.0760(14) 0.0039(12) -0.0048(15) -0.0106(14)
C39 0.056(2) 0.0742(19) 0.0811(14) 0.0003(14) -0.0130(17) 0.0051(15)
C40 0.058(2) 0.082(2) 0.0745(14) 0.0027(14) 0.0042(16) 0.0111(15)
O41 0.0773(15) 0.0789(15) 0.0814(12) -0.0042(11) -0.0131(12) 0.0010(12)
C42 0.083(2) 0.090(2) 0.087(2) -0.0128(16) -0.005(2) -0.001(2)
S43 0.0838(6) 0.0999(7) 0.0567(5) 0.0138(5) 0.0129(5) 0.0346(5)
O44 0.0707(9) 0.202(2) 0.0683(15) 0.0134(17) 0.0073(10) 0.0506(11)
O45 0.171(2) 0.0816(10) 0.0763(15) 0.0251(11) 0.0325(16) 0.0500(12)
C46 0.0769(18) 0.067(2) 0.0519(10) 0.0035(9) 0.0103(11) 0.0163(13)
C47 0.094(2) 0.086(2) 0.0571(15) 0.0079(15) 0.0002(14) -0.0084(16)
C48 0.126(3) 0.078(2) 0.0566(16) 0.0104(16) -0.0031(16) -0.0078(18)
C49 0.111(2) 0.074(2) 0.0550(16) -0.0107(14) -0.0063(14) 0.0189(16)
C50 0.104(3) 0.092(3) 0.0687(17) -0.0194(16) -0.0040(15) -0.0058(18)
C51 0.096(2) 0.077(2) 0.0654(16) -0.0060(16) 0.0137(13) -0.0046(16)
C52 0.145(3) 0.120(3) 0.0639(17) -0.0101(17) -0.0204(17) 0.032(2)

loop_
_atom_type_symbol
_atom_type_description
_atom_type_scat_dispersion_real
_atom_type_scat_dispersion_imag
_atom_type_scat_source
C C 0.0033 0.0016 'International Tables Vol C Tables 4.2.6.8 and 6.1.1.4'
H H 0.0000 0.0000 'International Tables Vol C Tables 4.2.6.8 and 6.1.1.4'
O O 0.0106 0.0060 'International Tables Vol C Tables 4.2.6.8 and 6.1.1.4'
S S 0.1246 0.1234 'International Tables Vol C Tables 4.2.6.8 and 6.1.1.4'
N N 0.0061 0.0033 'International Tables Vol C Tables 4.2.6.8 and 6.1.1.4'

loop_
_geom_angle_atom_site_label_1
_geom_angle_atom_site_label_2
_geom_angle_atom_site_label_3
_geom_angle
C6 C1 C2 121.1(3)
C6 C1 S7 120.0(2)
C2 C1 S7 118.8(2)
C3 C2 C1 118.2(3)
C2 C3 C4 121.4(3)
C2 C3 S30 119.0(2)
C4 C3 S30 119.6(2)
C5 C4 C3 118.8(3)
C6 C5 C4 120.9(3)
C5 C6 C1 119.5(3)
O9 S7 O8 121.38(15)
O9 S7 N10 107.05(13)
O8 S7 N10 105.25(13)
O9 S7 C1 107.76(14)
O8 S7 C1 107.80(13)
N10 S7 C1 106.77(12)
C11 N10 S7 119.16(19)
C11 N10 S20 119.24(19)
S7 N10 S20 121.59(14)
C12 C11 N10 114.1(2)
C13 C12 C17 117.5(3)
C13 C12 C11 120.2(3)
C17 C12 C11 122.3(3)
C12 C13 C14 121.0(3)
C15 C14 C13 121.6(3)
C14 C15 O18 116.5(3)
C14 C15 C16 118.7(3)
O18 C15 C16 124.7(3)
C15 C16 C17 119.4(3)
C16 C17 C12 121.8(3)
C15 O18 C19 118.0(3)
O22 S20 O21 119.90(14)
O22 S20 N10 104.75(13)
O21 S20 N10 107.30(12)
O22 S20 C23 107.49(14)
O21 S20 C23 109.01(14)
N10 S20 C23 107.81(13)
C24 C23 C28 119.1(3)
C24 C23 S20 119.9(2)
C28 C23 S20 120.9(2)
C23 C24 C25 120.2(3)
C26 C25 C24 121.4(3)
C25 C26 C27 118.3(3)
C25 C26 C29 120.9(4)
C27 C26 C29 120.7(4)
C26 C27 C28 120.6(3)
C23 C28 C27 120.4(3)
O31 S30 O32 121.27(14)
O31 S30 N33 107.89(13)
O32 S30 N33 105.56(13)
O31 S30 C3 108.88(13)
O32 S30 C3 107.77(13)
N33 S30 C3 104.16(12)
C34 N33 S30 116.6(2)
C34 N33 S43 119.49(19)
S30 N33 S43 123.72(16)
N33 C34 C35 111.6(2)
C36 C35 C40 117.1(3)
C36 C35 C34 121.5(3)
C40 C35 C34 121.3(3)
C35 C36 C37 122.0(3)
C38 C37 C36 119.7(3)
O41 C38 C37 125.4(3)
O41 C38 C39 115.5(3)
C37 C38 C39 119.1(3)
C40 C39 C38 120.0(3)
C39 C40 C35 122.1(3)
C38 O41 C42 117.8(2)
O45 S43 O44 120.25(16)
O45 S43 N33 108.05(13)
O44 S43 N33 104.23(14)
O45 S43 C46 109.59(17)
O44 S43 C46 108.70(15)
N33 S43 C46 104.86(13)
C47 C46 C51 120.8(3)
C47 C46 S43 119.2(3)
C51 C46 S43 119.9(3)
C46 C47 C48 118.8(3)
C49 C48 C47 121.7(3)
C48 C49 C50 118.7(3)
C48 C49 C52 121.3(4)
C50 C49 C52 120.0(4)
C49 C50 C51 121.2(4)
C46 C51 C50 118.7(3)

loop_
_geom_bond_atom_site_label_1
_geom_bond_atom_site_label_2
_geom_bond_distance
C1 C6 1.374(4)
C1 C2 1.387(4)
C1 S7 1.767(3)
C2 C3 1.380(3)
C3 C4 1.383(3)
C3 S30 1.769(3)
C4 C5 1.379(4)
C5 C6 1.373(4)
S7 O9 1.420(2)
S7 O8 1.424(2)
S7 N10 1.668(2)
N10 C11 1.501(3)
N10 S20 1.677(2)
C11 C12 1.497(4)
C12 C13 1.375(4)
C12 C17 1.387(4)
C13 C14 1.376(4)
C14 C15 1.366(4)
C15 O18 1.376(4)
C15 C16 1.385(4)
C16 C17 1.388(4)
O18 C19 1.400(4)
S20 O22 1.417(2)
S20 O21 1.422(2)
S20 C23 1.762(3)
C23 C24 1.363(4)
C23 C28 1.364(4)
C24 C25 1.373(4)
C25 C26 1.360(5)
C26 C27 1.369(4)
C26 C29 1.520(5)
C27 C28 1.379(4)
S30 O31 1.422(2)
S30 O32 1.424(2)
S30 N33 1.663(2)
N33 C34 1.487(3)
N33 S43 1.683(2)
C34 C35 1.508(4)
C35 C36 1.373(4)
C35 C40 1.383(4)
C36 C37 1.377(4)
C37 C38 1.372(4)
C38 O41 1.371(3)
C38 C39 1.389(4)
C39 C40 1.356(4)
O41 C42 1.417(3)
S43 O45 1.422(2)
S43 O44 1.430(3)
S43 C46 1.755(3)
C46 C47 1.372(4)
C46 C51 1.375(4)
C47 C48 1.372(4)
C48 C49 1.365(4)
C49 C50 1.368(4)
C49 C52 1.518(4)
C50 C51 1.381(4)

loop_
_cod_related_entry_id
_cod_related_entry_database
_cod_related_entry_code
1 ChemSpider 30660039
